data_1502112
loop_
_publ_author_name
'Ushakov, Dmitry B.'
'Navickas, Vaidotas'
'Str\"obele, Markus'
'Maichle-M\"ossmer, C\"acilia'
'Sasse, Florenz'
'Maier, Martin E.'

_publ_section_title
;
 Total synthesis and biological evaluation of (-)-9-deoxy-englerin A.
;
_journal_issue 8
_journal_name_full 'Organic letters'
_journal_page_first 2090
_journal_page_last 2093
_journal_paper_doi 10.1021/ol200499t
_journal_volume 13
_journal_year 2011
_chemical_absolute_configuration unk
_chemical_formula_sum 'C12 H20 O2'
_chemical_formula_weight 196.28
_chemical_name_systematic
; 
 ? 
;
_space_group_IT_number 19
_symmetry_cell_setting orthorhombic
_symmetry_space_group_name_Hall 'P 2ac 2ab'
_symmetry_space_group_name_H-M 'P 21 21 21'
_atom_sites_solution_hydrogens geom
_atom_sites_solution_primary direct
_atom_sites_solution_secondary difmap
_audit_creation_method SHELXL-97
_cell_angle_alpha 90.00
_cell_angle_beta 90.00
_cell_angle_gamma 90.00
_cell_formula_units_Z 4
_cell_length_a 7.5572(8)
_cell_length_b 8.5747(9)
_cell_length_c 17.595(3)
_cell_measurement_reflns_used 12180
_cell_measurement_temperature 173(2)
_cell_measurement_theta_max 58.63
_cell_measurement_theta_min 4.76
_cell_volume 1140.2(3)
_computing_cell_refinement X-AREA
_computing_data_collection X-AREA
_computing_data_reduction X-AREA
_computing_structure_refinement 'SHELXL-97 (Sheldrick, 1997)'
_computing_structure_solution 'SHELXS-97 (Sheldrick, 1990)'
_diffrn_ambient_temperature 173(2)
_diffrn_measured_fraction_theta_full 0.991
_diffrn_measured_fraction_theta_max 0.991
_diffrn_measurement_device_type 'STOE-IPDS II'
_diffrn_measurement_method OMEGA
_diffrn_radiation_monochromator graphite
_diffrn_radiation_source 'fine-focus sealed tube'
_diffrn_radiation_type MoK\a
_diffrn_radiation_wavelength 0.71073
_diffrn_reflns_av_R_equivalents 0.1154
_diffrn_reflns_av_sigmaI/netI 0.0472
_diffrn_reflns_limit_h_max 9
_diffrn_reflns_limit_h_min -10
_diffrn_reflns_limit_k_max 11
_diffrn_reflns_limit_k_min -11
_diffrn_reflns_limit_l_max 24
_diffrn_reflns_limit_l_min -24
_diffrn_reflns_number 23745
_diffrn_reflns_theta_full 29.29
_diffrn_reflns_theta_max 29.29
_diffrn_reflns_theta_min 3.32
_exptl_absorpt_coefficient_mu 0.076
_exptl_absorpt_correction_type none
_exptl_crystal_colour colourless
_exptl_crystal_density_diffrn 1.143
_exptl_crystal_density_method 'not measured'
_exptl_crystal_description needle
_exptl_crystal_F_000 432
_exptl_crystal_size_max 0.40
_exptl_crystal_size_mid 0.15
_exptl_crystal_size_min 0.10
_refine_diff_density_max 0.262
_refine_diff_density_min -0.219
_refine_diff_density_rms 0.043
_refine_ls_abs_structure_details 'Flack H D (1983), Acta Cryst. A39, 876-881'
_refine_ls_abs_structure_Flack -0.5(13)
_refine_ls_extinction_method none
_refine_ls_goodness_of_fit_ref 1.134
_refine_ls_hydrogen_treatment mixed
_refine_ls_matrix_type full
_refine_ls_number_parameters 143
_refine_ls_number_reflns 3076
_refine_ls_number_restraints 0
_refine_ls_restrained_S_all 1.134
_refine_ls_R_factor_all 0.0559
_refine_ls_R_factor_gt 0.0504
_refine_ls_shift/su_max 0.000
_refine_ls_shift/su_mean 0.000
_refine_ls_structure_factor_coef Fsqd
_refine_ls_weighting_details 'calc w=1/[\s^2^(Fo^2^)+(0.0631P)^2^+0.1756P] where P=(Fo^2^+2Fc^2^)/3'
_refine_ls_weighting_scheme calc
_refine_ls_wR_factor_gt 0.1219
_refine_ls_wR_factor_ref 0.1251
_reflns_number_gt 2816
_reflns_number_total 3076
_reflns_threshold_expression >2sigma(I)
_cod_data_source_file ol200499t_si_003.cif
_cod_data_source_block orimainav1
_cod_original_cell_volume 1140.2(2)
_cod_original_sg_symbol_H-M P212121
_cod_database_code 1502112

loop_
_symmetry_equiv_pos_as_xyz
'x, y, z'
'-x+1/2, -y, z+1/2'
'x+1/2, -y+1/2, -z'
'-x, y+1/2, -z+1/2'

loop_
_atom_site_label
_atom_site_type_symbol
_atom_site_fract_x
_atom_site_fract_y
_atom_site_fract_z
_atom_site_U_iso_or_equiv
_atom_site_adp_type
_atom_site_occupancy
_atom_site_symmetry_multiplicity
_atom_site_calc_flag
_atom_site_refinement_flags
C1 C 1.44847(19) 0.78936(17) 0.83096(8) 0.0266(3) Uani 1 1 d .
C2 C 1.4576(2) 0.61740(18) 0.85149(9) 0.0318(3) Uani 1 1 d .
C3 C 1.2966(2) 0.52401(19) 0.82618(9) 0.0340(3) Uani 1 1 d .
H3A H 1.3257 0.4115 0.8281 0.041 Uiso 1 1 calc R
H3B H 1.2689 0.5508 0.7728 0.041 Uiso 1 1 calc R
C4 C 1.1322(3) 0.5541(2) 0.87530(10) 0.0385(4) Uani 1 1 d .
H4A H 1.0382 0.4800 0.8601 0.046 Uiso 1 1 calc R
H4B H 1.1623 0.5326 0.9291 0.046 Uiso 1 1 calc R
C5 C 1.0606(2) 0.7174(2) 0.86948(9) 0.0353(4) Uani 1 1 d .
C6 C 1.1249(2) 0.8383(2) 0.92285(9) 0.0343(4) Uani 1 1 d .
H6 H 1.2180 0.8014 0.9590 0.041 Uiso 1 1 calc R
C7 C 1.1279(3) 1.0123(2) 0.90772(11) 0.0440(4) Uani 1 1 d .
H7A H 1.0275 1.0608 0.9350 0.053 Uiso 1 1 calc R
H7B H 1.1089 1.0296 0.8527 0.053 Uiso 1 1 calc R
C8 C 1.2973(3) 1.0953(2) 0.93112(10) 0.0425(4) Uani 1 1 d .
H8A H 1.3260 1.0628 0.9837 0.051 Uiso 1 1 calc R
H8B H 1.2723 1.2086 0.9326 0.051 Uiso 1 1 calc R
C9 C 1.4628(2) 1.07071(17) 0.88233(8) 0.0310(3) Uani 1 1 d .
H9 H 1.4324 1.0951 0.8283 0.037 Uiso 1 1 calc R
C10 C 1.5308(2) 0.90342(19) 0.88623(9) 0.0307(3) Uani 1 1 d .
C51 C 0.9810(3) 0.7600(3) 0.79373(10) 0.0485(5) Uani 1 1 d .
H51A H 0.9464 0.6649 0.7667 0.073 Uiso 1 1 calc R
H51B H 1.0683 0.8173 0.7635 0.073 Uiso 1 1 calc R
H51C H 0.8764 0.8257 0.8018 0.073 Uiso 1 1 calc R
C91 C 1.6084(3) 1.1825(2) 0.90813(11) 0.0464(5) Uani 1 1 d .
H91A H 1.5645 1.2900 0.9056 0.070 Uiso 1 1 calc R
H91B H 1.7114 1.1714 0.8748 0.070 Uiso 1 1 calc R
H91C H 1.6424 1.1579 0.9605 0.070 Uiso 1 1 calc R
H2A H 1.559(3) 0.575(2) 0.8255(12) 0.043(5) Uiso 1 1 d .
H2B H 1.478(3) 0.602(2) 0.9039(11) 0.033(5) Uiso 1 1 d .
H10A H 1.522(3) 0.855(2) 0.9381(11) 0.031(5) Uiso 1 1 d .
H10B H 1.655(3) 0.895(3) 0.8778(12) 0.043(5) Uiso 1 1 d .
O11 O 1.38572(17) 0.83157(14) 0.77068(6) 0.0349(3) Uani 1 1 d .
O56 O 0.95219(16) 0.76587(17) 0.93365(7) 0.0433(3) Uani 1 1 d .

loop_
_atom_site_aniso_label
_atom_site_aniso_U_11
_atom_site_aniso_U_22
_atom_site_aniso_U_33
_atom_site_aniso_U_23
_atom_site_aniso_U_13
_atom_site_aniso_U_12
C1 0.0255(6) 0.0295(7) 0.0248(6) -0.0038(5) 0.0067(5) 0.0008(6)
C2 0.0334(8) 0.0274(7) 0.0345(7) -0.0024(6) 0.0009(7) 0.0045(6)
C3 0.0392(9) 0.0281(7) 0.0346(8) -0.0004(6) 0.0015(7) -0.0010(6)
C4 0.0394(8) 0.0417(9) 0.0343(8) 0.0044(6) 0.0046(7) -0.0073(8)
C5 0.0255(7) 0.0536(10) 0.0267(7) 0.0063(6) 0.0039(6) 0.0032(7)
C6 0.0285(7) 0.0467(9) 0.0277(7) 0.0063(6) 0.0071(6) 0.0116(7)
C7 0.0419(9) 0.0448(10) 0.0453(9) 0.0078(8) 0.0103(8) 0.0224(8)
C8 0.0621(12) 0.0313(8) 0.0340(8) -0.0039(7) 0.0097(8) 0.0136(8)
C9 0.0441(8) 0.0249(6) 0.0240(6) -0.0008(5) 0.0004(6) 0.0027(7)
C10 0.0329(8) 0.0296(7) 0.0295(7) -0.0039(6) -0.0022(6) 0.0035(6)
C51 0.0372(9) 0.0775(14) 0.0309(8) 0.0054(8) -0.0039(7) 0.0082(10)
C91 0.0671(13) 0.0322(8) 0.0398(9) -0.0030(7) -0.0126(9) -0.0072(8)
O11 0.0462(7) 0.0374(6) 0.0212(5) 0.0004(4) 0.0022(5) -0.0039(5)
O56 0.0276(5) 0.0704(9) 0.0318(6) 0.0063(6) 0.0093(5) 0.0071(6)

loop_
_atom_type_symbol
_atom_type_description
_atom_type_scat_dispersion_real
_atom_type_scat_dispersion_imag
_atom_type_scat_source
C C 0.0033 0.0016 'International Tables Vol C Tables 4.2.6.8 and 6.1.1.4'
H H 0.0000 0.0000 'International Tables Vol C Tables 4.2.6.8 and 6.1.1.4'
O O 0.0106 0.0060 'International Tables Vol C Tables 4.2.6.8 and 6.1.1.4'

loop_
_geom_angle_atom_site_label_1
_geom_angle_atom_site_label_2
_geom_angle_atom_site_label_3
_geom_angle
O11 C1 C10 121.89(14)
O11 C1 C2 120.89(14)
C10 C1 C2 117.11(13)
C1 C2 C3 113.84(14)
C2 C3 C4 113.18(14)
C5 C4 C3 114.15(14)
O56 C5 C6 59.52(11)
O56 C5 C4 114.55(14)
C6 C5 C4 119.37(14)
O56 C5 C51 113.05(14)
C6 C5 C51 121.44(17)
C4 C5 C51 115.45(16)
O56 C6 C5 59.38(11)
O56 C6 C7 117.11(14)
C5 C6 C7 125.65(15)
C6 C7 C8 115.20(16)
C7 C8 C9 118.09(14)
C10 C9 C91 109.51(15)
C10 C9 C8 112.32(14)
C91 C9 C8 109.56(14)
C1 C10 C9 116.12(13)
C5 O56 C6 61.10(11)

loop_
_geom_bond_atom_site_label_1
_geom_bond_atom_site_label_2
_geom_bond_distance
C1 O11 1.2170(19)
C1 C10 1.513(2)
C1 C2 1.520(2)
C2 C3 1.524(2)
C3 C4 1.535(2)
C4 C5 1.504(3)
C5 O56 1.4557(19)
C5 C6 1.481(3)
C5 C51 1.508(2)
C6 O56 1.458(2)
C6 C7 1.516(3)
C7 C8 1.522(3)
C8 C9 1.532(2)
C9 C10 1.525(2)
C9 C91 1.528(3)
